data_7202284
loop_
_publ_author_name
'Busi, Sara'
'Saxell, Heidi'
'Fr\"ohlich, Roland'
'Rissanen, Kari'

_publ_section_title
;
 The role of cation&#x22EF;\p interactions in capsule formation:
 co-crystals of resorcinarenes and alkyl ammonium salts
;
_journal_issue 12
_journal_name_full CrystEngComm
_journal_page_first 1803
_journal_paper_doi 10.1039/b809503e
_journal_volume 10
_journal_year 2008
_chemical_formula_moiety 'C56H80O8, 0.5 (C4H12N+), 0.5 (Br-), 2 (C2H6O), 0.5(H2O)'
_chemical_formula_sum 'C62 H96 Br0.5 N0.5 O10.5'
_chemical_formula_weight 1056.35
_chemical_name_systematic
;
?
;
_space_group_IT_number 13
_symmetry_cell_setting monoclinic
_symmetry_space_group_name_Hall '-P 2yac'
_symmetry_space_group_name_H-M 'P 1 2/n 1'
_atom_sites_solution_hydrogens geom
_atom_sites_solution_primary direct
_atom_sites_solution_secondary difmap
_audit_creation_date 2008-08-12T12:43:20-00:00
_audit_creation_method 'WinGX routine CIF_UPDATE'
_cell_angle_alpha 90
_cell_angle_beta 94.2500(10)
_cell_angle_gamma 90
_cell_formula_units_Z 4
_cell_length_a 13.4980(3)
_cell_length_b 13.3600(4)
_cell_length_c 34.5770(5)
_cell_measurement_temperature 173.0(1)
_cell_volume 6218.2(2)
_computing_cell_refinement DENZO-SMN
_computing_data_collection Collect
_computing_data_reduction 'SHELX97 (Sheldrick, 1997)'
_computing_publication_material 'SHELX97 (Sheldrick, 1997)'
_computing_structure_refinement 'SHELXL-97 (Sheldrick, 1997)'
_computing_structure_solution 'SHELX97 (Sheldrick, 1997)'
_diffrn_ambient_temperature 173.0(1)
_diffrn_measured_fraction_theta_full 0.939
_diffrn_measured_fraction_theta_max 0.939
_diffrn_measurement_device_type 'Nonius KappaCCD'
_diffrn_measurement_method 'rotation in phi and omega, 1 deg.'
_diffrn_radiation_monochromator graphite
_diffrn_radiation_type MoK\a
_diffrn_radiation_wavelength 0.71073
_diffrn_reflns_av_R_equivalents 0.0906
_diffrn_reflns_av_unetI/netI 0.1386
_diffrn_reflns_limit_h_max 16
_diffrn_reflns_limit_h_min -15
_diffrn_reflns_limit_k_max 15
_diffrn_reflns_limit_k_min -14
_diffrn_reflns_limit_l_max 41
_diffrn_reflns_limit_l_min -35
_diffrn_reflns_number 25482
_diffrn_reflns_theta_full 25
_diffrn_reflns_theta_max 25
_diffrn_reflns_theta_min 3.03
_exptl_absorpt_coefficient_mu 0.394
_exptl_absorpt_correction_type none
_exptl_crystal_colour colorless
_exptl_crystal_density_diffrn 1.128
_exptl_crystal_density_method 'not measured'
_exptl_crystal_description block
_exptl_crystal_F_000 2292
_exptl_crystal_size_max 0.5
_exptl_crystal_size_mid 0.42
_exptl_crystal_size_min 0.3
_refine_diff_density_max 0.978
_refine_diff_density_min -1.277
_refine_diff_density_rms 0.096
_refine_ls_extinction_method none
_refine_ls_goodness_of_fit_ref 1.17
_refine_ls_hydrogen_treatment mixed
_refine_ls_matrix_type full
_refine_ls_number_parameters 654
_refine_ls_number_reflns 10288
_refine_ls_number_restraints 40
_refine_ls_restrained_S_all 3.629
_refine_ls_R_factor_all 0.2361
_refine_ls_R_factor_gt 0.1226
_refine_ls_shift/su_max 0.003
_refine_ls_shift/su_mean 0
_refine_ls_structure_factor_coef Fsqd
_refine_ls_weighting_details 'calc w=1/[\s^2^(Fo^2^)+(0.2000P)^2^+0.0000P] where P=(Fo^2^+2Fc^2^)/3'
_refine_ls_weighting_scheme calc
_refine_ls_wR_factor_gt 0.33
_refine_ls_wR_factor_ref 0.3972
_reflns_number_gt 4548
_reflns_number_total 10288
_reflns_threshold_expression >2sigma(I)
_cod_data_source_file b809503e.txt
_cod_data_source_block 2
_cod_original_sg_symbol_H-M P2/n
_cod_original_formula_sum 'C62 H96 Br0.50 N0.50 O10.50'
_cod_database_code 7202284

loop_
_symmetry_equiv_pos_as_xyz
'x, y, z'
'-x+1/2, y, -z+1/2'
'-x, -y, -z'
'x-1/2, -y, z-1/2'

loop_
_atom_site_label
_atom_site_type_symbol
_atom_site_fract_x
_atom_site_fract_y
_atom_site_fract_z
_atom_site_U_iso_or_equiv
_atom_site_adp_type
_atom_site_occupancy
_atom_site_symmetry_multiplicity
_atom_site_calc_flag
_atom_site_refinement_flags
_atom_site_disorder_assembly
_atom_site_disorder_group
C1 C 0.0494(16) 0.3031(16) 0.6260(6) 0.038(6) Uani 1 1 d . . .
C2 C 0.1505(16) 0.2755(15) 0.6269(6) 0.037(5) Uani 1 1 d . . .
H2 H 0.1964 0.3203 0.6165 0.045 Uiso 1 1 calc R . .
C3 C 0.1853(17) 0.1840(16) 0.6425(6) 0.041(6) Uani 1 1 d . . .
C4 C 0.1170(17) 0.1231(16) 0.6593(6) 0.039(6) Uani 1 1 d . . .
O4 O 0.1568(11) 0.0371(11) 0.6765(4) 0.050(4) Uani 1 1 d . . .
C104 C 0.0926(19) -0.0266(18) 0.6960(7) 0.056(7) Uani 1 1 d . . .
H10A H 0.1303 -0.0843 0.7067 0.085 Uiso 1 1 calc R . .
H10B H 0.0386 -0.0499 0.6777 0.085 Uiso 1 1 calc R . .
H10C H 0.0648 0.0104 0.7172 0.085 Uiso 1 1 calc R . .
C5 C 0.0196(16) 0.1477(17) 0.6587(6) 0.042(6) Uani 1 1 d . . .
H5 H -0.0252 0.1048 0.6707 0.05 Uiso 1 1 calc R . .
C6 C -0.0164(17) 0.2375(18) 0.6403(6) 0.042(6) Uani 1 1 d . . .
O6 O -0.1143(11) 0.2568(13) 0.6370(4) 0.050(4) Uani 1 1 d D . .
H6 H -0.1364 0.2558 0.6591 0.074 Uiso 1 1 calc RD . .
C7 C 0.2931(16) 0.1505(16) 0.6366(6) 0.042(6) Uani 1 1 d . . .
H7 H 0.2978 0.0781 0.6439 0.05 Uiso 1 1 calc R . .
C8 C 0.3712(15) 0.2059(16) 0.6632(6) 0.037(5) Uani 1 1 d . . .
C9 C 0.4289(15) 0.2823(16) 0.6507(6) 0.038(6) Uani 1 1 d . . .
H9 H 0.4165 0.3039 0.6246 0.046 Uiso 1 1 calc R . .
C10 C 0.5039(15) 0.3304(16) 0.6732(7) 0.038(6) Uani 1 1 d . . .
C11 C 0.5199(16) 0.2965(17) 0.7117(6) 0.041(6) Uani 1 1 d . . .
O11 O 0.5969(11) 0.3407(12) 0.7333(4) 0.055(5) Uani 1 1 d . . .
C111 C 0.625(2) 0.295(2) 0.7717(7) 0.068(8) Uani 1 1 d . . .
H11A H 0.6805 0.3326 0.7846 0.103 Uiso 1 1 calc R . .
H11B H 0.6456 0.2254 0.7681 0.103 Uiso 1 1 calc R . .
H11C H 0.5682 0.2966 0.7876 0.103 Uiso 1 1 calc R . .
C12 C 0.4614(16) 0.2201(18) 0.7253(7) 0.048(6) Uani 1 1 d . . .
H12 H 0.4731 0.1974 0.7513 0.057 Uiso 1 1 calc R . .
C13 C 0.3863(16) 0.1766(16) 0.7015(6) 0.038(5) Uani 1 1 d . . .
O13 O 0.3339(12) 0.1036(13) 0.7183(5) 0.057(5) Uani 1 1 d D . .
C14 C 0.5675(16) 0.4154(18) 0.6592(6) 0.045(6) Uani 1 1 d . . .
H14 H 0.631 0.4146 0.6761 0.054 Uiso 1 1 calc R . .
C15 C 0.5187(14) 0.5157(16) 0.6657(6) 0.036(5) Uani 1 1 d . . .
C16 C 0.4303(15) 0.5438(17) 0.6444(6) 0.041(6) Uani 1 1 d . . .
H16 H 0.3996 0.4973 0.6265 0.049 Uiso 1 1 calc R . .
C17 C 0.3852(16) 0.6381(17) 0.6484(7) 0.045(6) Uani 1 1 d . . .
C18 C 0.4309(17) 0.7045(18) 0.6755(8) 0.051(6) Uani 1 1 d . . .
O18 O 0.3818(12) 0.7945(12) 0.6793(6) 0.063(5) Uani 1 1 d . . .
C118 C 0.423(2) 0.862(2) 0.7079(13) 0.116(15) Uani 1 1 d . . .
H11D H 0.3815 0.922 0.7082 0.174 Uiso 1 1 calc R . .
H11E H 0.4903 0.8805 0.7019 0.174 Uiso 1 1 calc R . .
H11F H 0.4254 0.8295 0.7334 0.174 Uiso 1 1 calc R . .
C19 C 0.5180(16) 0.6804(18) 0.6957(7) 0.051(7) Uani 1 1 d . . .
H19 H 0.5485 0.7271 0.7136 0.061 Uiso 1 1 calc R . .
C20 C 0.5629(15) 0.5886(19) 0.6906(7) 0.044(6) Uani 1 1 d . . .
O20 O 0.6521(10) 0.5657(13) 0.7093(5) 0.052(4) Uani 1 1 d D . .
C21 C 0.2925(16) 0.6638(19) 0.6221(7) 0.050(6) Uani 1 1 d . B .
H21 H 0.2831 0.7373 0.626 0.06 Uiso 1 1 calc R . .
C22 C 0.1976(14) 0.6169(16) 0.6354(6) 0.035(5) Uani 1 1 d . . .
C23 C 0.1533(16) 0.5347(17) 0.6168(6) 0.039(6) Uani 1 1 d . . .
H23 H 0.1854 0.5058 0.596 0.047 Uiso 1 1 calc R . .
C24 C 0.0647(17) 0.4919(16) 0.6267(6) 0.039(6) Uani 1 1 d . . .
C25 C 0.0192(15) 0.5368(17) 0.6565(6) 0.039(6) Uani 1 1 d . . .
O25 O -0.0681(10) 0.4935(12) 0.6660(5) 0.054(4) Uani 1 1 d . . .
C125 C -0.1167(18) 0.538(2) 0.6982(9) 0.075(9) Uani 1 1 d . . .
H12A H -0.1776 0.501 0.7024 0.112 Uiso 1 1 calc R . .
H12B H -0.1332 0.6081 0.6922 0.112 Uiso 1 1 calc R . .
H12C H -0.0718 0.5352 0.7218 0.112 Uiso 1 1 calc R . .
C26 C 0.0616(16) 0.6185(16) 0.6765(7) 0.041(6) Uani 1 1 d . . .
H26 H 0.0292 0.6473 0.6972 0.05 Uiso 1 1 calc R . .
C27 C 0.1528(15) 0.6589(17) 0.6659(7) 0.041(6) Uani 1 1 d . . .
O27 O 0.1872(11) 0.7351(12) 0.6881(5) 0.052(4) Uani 1 1 d D . .
C28 C 0.0159(16) 0.4016(16) 0.6051(6) 0.042(6) Uani 1 1 d . . .
H28 H -0.0573 0.4077 0.6072 0.05 Uiso 1 1 calc R . .
C29 C 0.3117(16) 0.1572(17) 0.5931(6) 0.046(6) Uani 1 1 d D . .
H29A H 0.298 0.2263 0.5838 0.056 Uiso 1 1 calc R . .
H29B H 0.3824 0.1422 0.5897 0.056 Uiso 1 1 calc R . .
C30 C 0.2458(19) 0.0839(18) 0.5688(6) 0.057(7) Uani 1 1 d D . .
H30A H 0.269 0.0149 0.5747 0.069 Uiso 1 1 calc R . .
H30B H 0.1769 0.0895 0.5766 0.069 Uiso 1 1 calc R . .
C31 C 0.245(2) 0.1012(18) 0.5259(6) 0.062(8) Uani 1 1 d D . .
H31A H 0.3147 0.0994 0.5182 0.074 Uiso 1 1 calc R . .
H31B H 0.2183 0.1686 0.5197 0.074 Uiso 1 1 calc R . .
C32 C 0.1831(19) 0.0221(18) 0.5020(7) 0.059(7) Uani 1 1 d D . .
H32A H 0.2078 -0.0455 0.5095 0.071 Uiso 1 1 calc R . .
H32B H 0.1132 0.0267 0.5087 0.071 Uiso 1 1 calc R . .
C33 C 0.186(2) 0.034(2) 0.4582(7) 0.067(8) Uani 1 1 d D . .
H33A H 0.1583 0.1003 0.4504 0.08 Uiso 1 1 calc R . .
H33B H 0.2562 0.0326 0.4515 0.08 Uiso 1 1 calc R . .
C34 C 0.129(2) -0.046(2) 0.4355(8) 0.082(9) Uani 1 1 d D . .
H34A H 0.1315 -0.0338 0.4076 0.123 Uiso 1 1 calc R . .
H34B H 0.0596 -0.0458 0.4421 0.123 Uiso 1 1 calc R . .
H34C H 0.1584 -0.1119 0.4419 0.123 Uiso 1 1 calc R . .
C35 C 0.5957(17) 0.4004(19) 0.6176(7) 0.053(7) Uani 1 1 d D . .
H35A H 0.5358 0.4084 0.5995 0.064 Uiso 1 1 calc R . .
H35B H 0.6212 0.3316 0.6146 0.064 Uiso 1 1 calc R . .
C36 C 0.675(2) 0.476(2) 0.6070(8) 0.085(9) Uani 1 1 d D A .
H36A H 0.6483 0.5443 0.6092 0.102 Uiso 1 1 calc R . .
H36B H 0.7335 0.4695 0.626 0.102 Uiso 1 1 calc R . .
C37 C 0.708(3) 0.461(3) 0.5668(10) 0.120(13) Uiso 1 1 d D . .
H37A H 0.7446 0.397 0.5671 0.144 Uiso 0.65(5) 1 calc PR A 1
H37B H 0.6472 0.4519 0.5495 0.144 Uiso 0.65(5) 1 calc PR A 1
H37C H 0.7812 0.4678 0.5666 0.144 Uiso 0.35(5) 1 d PR A 2
H37D H 0.6883 0.3941 0.5571 0.144 Uiso 0.35(5) 1 d PR A 2
C38 C 0.766(4) 0.530(4) 0.5488(14) 0.083(16) Uiso 0.65(5) 1 d P A 1
H38A H 0.8354 0.506 0.55 0.1 Uiso 0.65(5) 1 calc PR A 1
H38B H 0.7644 0.5947 0.5624 0.1 Uiso 0.65(5) 1 calc PR A 1
C38B C 0.660(6) 0.534(6) 0.544(2) 0.07(3) Uiso 0.35(5) 1 d P A 2
H38C H 0.6027 0.5582 0.5572 0.079 Uiso 0.35(5) 1 calc PR A 2
H38D H 0.6328 0.5009 0.5195 0.079 Uiso 0.35(5) 1 calc PR A 2
C39 C 0.724(5) 0.544(5) 0.504(2) 0.13(3) Uiso 0.65(5) 1 d P A 1
H39A H 0.7849 0.563 0.4911 0.161 Uiso 0.65(5) 1 calc PR A 1
H39B H 0.7103 0.4741 0.4954 0.161 Uiso 0.65(5) 1 calc PR A 1
C39B C 0.714(6) 0.622(6) 0.532(2) 0.07(3) Uiso 0.35(5) 1 d P A 2
H39C H 0.7871 0.6143 0.5339 0.081 Uiso 0.35(5) 1 calc PR A 2
H39D H 0.6934 0.6855 0.5439 0.081 Uiso 0.35(5) 1 calc PR A 2
C40 C 0.653(4) 0.596(4) 0.4835(16) 0.18(2) Uiso 1 1 d . . .
H40A H 0.5993 0.5505 0.4742 0.263 Uiso 0.65(5) 1 calc PR A 1
H40B H 0.6807 0.6285 0.4614 0.263 Uiso 0.65(5) 1 calc PR A 1
H40C H 0.6261 0.647 0.5003 0.263 Uiso 0.65(5) 1 calc PR A 1
H40E H 0.6114 0.5361 0.4852 0.263 Uiso 0.35(5) 1 d PR A 2
H40F H 0.7006 0.5857 0.464 0.263 Uiso 0.35(5) 1 d PR A 2
H40G H 0.6104 0.6536 0.4762 0.263 Uiso 0.35(5) 1 d PR A 2
C41 C 0.3093(19) 0.654(2) 0.5799(7) 0.072(8) Uani 1 1 d D . .
H41A H 0.2451 0.6598 0.5643 0.086 Uiso 0.77(8) 1 calc PR B 1
H41B H 0.3379 0.5875 0.575 0.086 Uiso 0.77(8) 1 calc PR B 1
H41C H 0.29 0.584 0.5739 0.086 Uiso 0.23(8) 1 d PR B 2
H41D H 0.2559 0.6957 0.567 0.086 Uiso 0.23(8) 1 d PR B 2
C42 C 0.382(3) 0.739(4) 0.5675(15) 0.098(19) Uiso 0.77(8) 1 d PD B 1
H42A H 0.3616 0.8032 0.5784 0.117 Uiso 0.77(8) 1 calc PR B 1
H42B H 0.4499 0.7235 0.5792 0.117 Uiso 0.77(8) 1 calc PR B 1
C42B C 0.397(5) 0.672(9) 0.556(2) 0.04(4) Uiso 0.23(8) 1 d PD B 2
H42C H 0.4141 0.6069 0.5446 0.044 Uiso 0.23(8) 1 calc PR B 2
H42D H 0.4541 0.6909 0.5744 0.044 Uiso 0.23(8) 1 calc PR B 2
C43 C 0.388(6) 0.751(6) 0.523(2) 0.25(3) Uiso 1 1 d . . .
H43A H 0.4158 0.6896 0.5126 0.299 Uiso 0.77(8) 1 calc PR B 1
H43B H 0.3196 0.7599 0.511 0.299 Uiso 0.77(8) 1 calc PR B 1
H43C H 0.3906 0.7078 0.5002 0.299 Uiso 0.23(8) 1 d PR B 2
H43D H 0.3177 0.7737 0.5226 0.299 Uiso 0.23(8) 1 d PR B 2
C44 C 0.446(6) 0.834(6) 0.514(2) 0.25(3) Uiso 1 1 d . B .
H44A H 0.5173 0.822 0.5218 0.302 Uiso 0.65(16) 1 calc PR C 1
H44B H 0.424 0.8957 0.5266 0.302 Uiso 0.65(16) 1 calc PR C 1
H44C H 0.5181 0.8307 0.5219 0.302 Uiso 0.35(16) 1 d PR C 2
H44D H 0.4174 0.8947 0.5251 0.302 Uiso 0.35(16) 1 d PR C 2
C45 C 0.423(7) 0.837(7) 0.467(3) 0.28(4) Uiso 1 1 d . . .
H45A H 0.3516 0.8291 0.459 0.333 Uiso 0.65(16) 1 calc PR B 1
H45B H 0.4606 0.7837 0.4538 0.333 Uiso 0.65(16) 1 calc PR C 1
C46 C 0.465(11) 0.954(12) 0.455(4) 0.33(11) Uiso 0.65(16) 1 d P B 1
H46A H 0.4595 0.9626 0.4269 0.498 Uiso 0.65(16) 1 calc PR C 1
H46B H 0.5347 0.9614 0.4649 0.498 Uiso 0.65(16) 1 calc PR C 1
H46C H 0.4247 1.0048 0.467 0.498 Uiso 0.65(16) 1 calc PR C 1
C47 C 0.0322(18) 0.3976(16) 0.5629(6) 0.046(6) Uani 1 1 d . . .
H47A H 0.1044 0.3919 0.5601 0.056 Uiso 1 1 calc R . .
H47B H 0.0098 0.4619 0.5509 0.056 Uiso 1 1 calc R . .
C48 C -0.0199(17) 0.3131(17) 0.5403(6) 0.050(7) Uani 1 1 d . . .
H48A H -0.0922 0.3173 0.5433 0.06 Uiso 1 1 calc R . .
H48B H 0.0041 0.2484 0.5513 0.06 Uiso 1 1 calc R . .
C49 C -0.002(2) 0.3162(19) 0.4974(7) 0.061(8) Uani 1 1 d . . .
H49A H 0.0701 0.3154 0.4945 0.073 Uiso 1 1 calc R . .
H49B H -0.029 0.3798 0.4862 0.073 Uiso 1 1 calc R . .
C50 C -0.050(2) 0.2289(18) 0.4742(7) 0.058(7) Uani 1 1 d . . .
H50A H -0.1228 0.2293 0.4771 0.07 Uiso 1 1 calc R . .
H50B H -0.0233 0.1651 0.4851 0.07 Uiso 1 1 calc R . .
C51 C -0.032(2) 0.234(2) 0.4307(7) 0.062(8) Uani 1 1 d . . .
H51A H -0.0556 0.299 0.4201 0.075 Uiso 1 1 calc R . .
H51B H 0.0399 0.2287 0.4277 0.075 Uiso 1 1 calc R . .
C52 C -0.085(2) 0.151(2) 0.4079(8) 0.076(9) Uani 1 1 d . . .
H52A H -0.072 0.1578 0.3805 0.113 Uiso 1 1 calc R . .
H52B H -0.1566 0.1562 0.4106 0.113 Uiso 1 1 calc R . .
H52C H -0.0606 0.0863 0.4177 0.113 Uiso 1 1 calc R . .
Br1 Br 0.75 0.7758(3) 0.75 0.0842(19) Uani 1 2 d S . .
N1 N 0.25 0.4436(19) 0.75 0.045(7) Uani 1 2 d S . .
C60 C 0.328(2) 0.510(2) 0.7364(8) 0.078(9) Uani 1 1 d . . .
H60A H 0.3807 0.4691 0.7265 0.117 Uiso 1 1 calc R . .
H60B H 0.3553 0.5512 0.758 0.117 Uiso 1 1 calc R . .
H60C H 0.2988 0.5531 0.7156 0.117 Uiso 1 1 calc R . .
C61 C 0.207(2) 0.380(2) 0.7170(7) 0.071(9) Uani 1 1 d . . .
H61A H 0.259 0.3376 0.7075 0.106 Uiso 1 1 calc R . .
H61B H 0.1794 0.4233 0.696 0.106 Uiso 1 1 calc R . .
H61C H 0.1539 0.3377 0.7261 0.106 Uiso 1 1 calc R . .
O80 O 0.826(2) 0.9105(19) 0.6805(10) 0.138(11) Uani 1 1 d D . .
C81 C 0.842(2) 0.831(3) 0.6533(10) 0.15(2) Uani 1 1 d D . .
H81A H 0.879 0.7759 0.6672 0.179 Uiso 1 1 calc R . .
H81B H 0.8835 0.8562 0.6331 0.179 Uiso 1 1 calc R . .
C82 C 0.745(4) 0.788(4) 0.6336(13) 0.21(3) Uani 1 1 d D . .
H82A H 0.7608 0.7331 0.6162 0.319 Uiso 1 1 calc R . .
H82B H 0.7093 0.8406 0.6187 0.319 Uiso 1 1 calc R . .
H82C H 0.7033 0.7621 0.6534 0.319 Uiso 1 1 calc R . .
O83 O 0.7217(13) 1.1001(13) 0.8314(6) 0.078(6) Uani 1 1 d D D 2
C84 C 0.8252(16) 1.118(3) 0.8253(15) 0.16(2) Uani 1 1 d D D 2
H84A H 0.8393 1.1905 0.8288 0.195 Uiso 1 1 calc R D 2
H84B H 0.837 1.1007 0.7982 0.195 Uiso 1 1 calc R D 2
C85 C 0.898(2) 1.058(6) 0.853(2) 0.35(6) Uani 1 1 d D D 2
H85A H 0.9298 1.1035 0.8723 0.522 Uiso 1 1 calc R D 2
H85B H 0.9484 1.027 0.838 0.522 Uiso 1 1 calc R D 2
H85C H 0.8612 1.0064 0.8659 0.522 Uiso 1 1 calc R D 2
O100 O 0.730(4) 1.003(13) 0.749(3) 0.029(18) Uani 0.25 1 d P . 2
O10B O 0.689(4) 1.010(12) 0.749(4) 0.029(18) Uani 0.25 1 d P . 2
H13 H 0.290(13) 0.074(15) 0.704(6) 0.05(8) Uiso 1 1 d D . .
H20 H 0.674(19) 0.616(12) 0.721(7) 0.079 Uiso 1 1 d D . .
H27 H 0.242(10) 0.75(2) 0.681(8) 0.079 Uiso 1 1 d D . .

loop_
_atom_site_aniso_label
_atom_site_aniso_U_11
_atom_site_aniso_U_22
_atom_site_aniso_U_33
_atom_site_aniso_U_23
_atom_site_aniso_U_13
_atom_site_aniso_U_12
C1 0.043(13) 0.035(13) 0.035(13) -0.009(10) -0.001(11) 0.010(11)
C2 0.047(13) 0.028(12) 0.036(13) -0.007(10) 0.001(10) 0.008(10)
C3 0.057(14) 0.034(13) 0.031(12) -0.007(10) 0.002(11) 0.012(12)
C4 0.054(14) 0.032(13) 0.031(12) 0.006(10) -0.003(11) 0.004(12)
O4 0.064(10) 0.039(9) 0.048(10) 0.009(8) 0.005(8) 0.005(8)
C104 0.080(18) 0.040(15) 0.052(15) 0.007(12) 0.026(14) -0.003(14)
C5 0.046(13) 0.049(14) 0.030(12) 0.005(11) -0.001(11) -0.004(12)
C6 0.044(13) 0.054(15) 0.025(12) -0.009(11) -0.006(11) 0.007(12)
O6 0.047(9) 0.063(11) 0.037(9) -0.005(9) -0.003(8) 0.012(8)
C7 0.059(14) 0.030(12) 0.036(13) -0.001(10) 0.002(11) 0.015(11)
C8 0.041(12) 0.034(13) 0.037(13) 0.004(10) 0.001(11) 0.009(11)
C9 0.041(12) 0.046(14) 0.028(12) 0.002(11) 0.003(10) 0.022(12)
C10 0.032(11) 0.035(13) 0.049(14) 0.006(11) 0.006(11) 0.014(10)
C11 0.041(13) 0.047(14) 0.033(13) 0.012(11) 0.000(11) 0.017(12)
O11 0.053(9) 0.074(12) 0.036(9) 0.009(8) -0.007(8) 0.000(9)
C111 0.074(18) 0.09(2) 0.035(14) 0.022(14) -0.016(14) -0.009(16)
C12 0.049(14) 0.058(16) 0.036(13) 0.019(12) 0.003(12) 0.018(13)
C13 0.044(13) 0.028(12) 0.044(14) 0.008(11) 0.005(12) 0.010(11)
O13 0.060(11) 0.057(12) 0.052(11) 0.020(9) -0.007(10) -0.002(10)
C14 0.039(12) 0.062(16) 0.034(13) 0.010(12) 0.002(11) 0.009(12)
C15 0.032(11) 0.041(13) 0.038(13) 0.005(11) 0.014(10) 0.002(11)
C16 0.037(12) 0.046(14) 0.041(13) 0.008(11) 0.011(10) -0.001(11)
C17 0.039(12) 0.043(14) 0.054(15) 0.017(12) 0.015(11) 0.013(11)
C18 0.040(13) 0.041(15) 0.072(18) -0.007(13) 0.014(13) -0.002(12)
O18 0.052(10) 0.039(10) 0.100(14) -0.009(10) 0.013(10) -0.003(8)
C118 0.09(2) 0.046(19) 0.21(4) -0.04(2) -0.01(3) 0.013(17)
C19 0.038(13) 0.042(15) 0.074(18) -0.016(13) 0.009(13) -0.004(12)
C20 0.028(11) 0.060(16) 0.045(14) 0.008(12) 0.009(11) -0.003(12)
O20 0.030(8) 0.066(12) 0.061(11) 0.000(9) 0.003(8) 0.000(8)
C21 0.044(13) 0.050(15) 0.057(16) 0.019(13) 0.015(12) 0.014(12)
C22 0.027(10) 0.041(13) 0.038(13) 0.012(11) -0.001(10) 0.011(10)
C23 0.043(13) 0.048(14) 0.027(12) 0.000(11) 0.005(10) 0.017(12)
C24 0.052(14) 0.036(13) 0.028(12) -0.008(10) -0.003(11) 0.024(12)
C25 0.029(11) 0.044(14) 0.044(14) 0.006(12) 0.000(11) 0.012(11)
O25 0.034(8) 0.070(11) 0.060(11) -0.017(9) 0.008(8) 0.001(8)
C125 0.045(14) 0.08(2) 0.10(2) -0.026(18) 0.037(15) -0.001(15)
C26 0.041(13) 0.041(14) 0.042(13) -0.005(11) 0.001(11) 0.014(11)
C27 0.034(12) 0.046(14) 0.045(14) -0.002(12) 0.007(11) 0.015(11)
O27 0.045(9) 0.043(10) 0.069(12) -0.014(9) 0.003(9) 0.000(9)
C28 0.038(12) 0.042(13) 0.044(14) -0.001(11) -0.007(11) 0.008(11)
C29 0.049(13) 0.052(15) 0.039(13) -0.006(12) 0.012(11) 0.011(12)
C30 0.075(17) 0.051(15) 0.045(15) -0.016(13) -0.001(13) 0.018(14)
C31 0.080(18) 0.055(17) 0.049(16) -0.022(13) -0.004(15) 0.009(14)
C32 0.067(16) 0.051(16) 0.060(17) -0.009(13) 0.000(14) 0.005(13)
C33 0.081(19) 0.076(19) 0.042(16) -0.016(14) -0.007(15) 0.020(16)
C34 0.10(2) 0.09(2) 0.055(18) -0.007(17) -0.005(17) 0.007(19)
C35 0.050(14) 0.070(18) 0.039(14) -0.003(12) 0.009(12) 0.020(14)
C36 0.09(2) 0.09(2) 0.08(2) 0.000(18) 0.056(18) 0.000(19)
C41 0.064(16) 0.11(2) 0.047(16) 0.041(16) 0.017(13) 0.019(17)
C47 0.063(15) 0.044(14) 0.031(13) -0.002(11) -0.008(12) 0.012(12)
C48 0.054(14) 0.048(15) 0.045(15) -0.002(12) -0.011(13) 0.011(12)
C49 0.082(18) 0.060(17) 0.037(14) -0.002(12) -0.019(14) 0.008(15)
C50 0.073(17) 0.057(16) 0.043(15) -0.006(12) -0.017(14) 0.029(14)
C51 0.076(18) 0.073(18) 0.036(15) 0.004(13) -0.014(14) 0.030(15)
C52 0.10(2) 0.070(19) 0.058(18) -0.015(15) -0.016(17) 0.033(17)
Br1 0.079(3) 0.077(3) 0.097(4) 0 0.010(3) 0
N1 0.050(16) 0.048(17) 0.036(15) 0 0.002(13) 0
C60 0.065(17) 0.11(3) 0.063(18) 0.008(17) 0.024(15) -0.033(17)
C61 0.10(2) 0.067(18) 0.043(16) -0.020(14) -0.008(16) 0.006(16)
O80 0.14(2) 0.089(19) 0.19(3) 0.002(19) 0.05(2) 0.019(17)
C81 0.12(3) 0.16(5) 0.18(5) 0.09(4) 0.03(3) -0.01(3)
C82 0.27(7) 0.25(7) 0.12(4) -0.03(4) 0.06(4) -0.16(6)
O83 0.070(12) 0.061(12) 0.105(16) 0.014(11) 0.025(11) -0.002(10)
C84 0.10(3) 0.12(4) 0.27(7) 0.04(4) 0.03(4) -0.03(3)
C85 0.12(5) 0.37(13) 0.55(19) -0.08(12) 0.01(8) 0.04(6)
O100 0.02(5) 0.02(2) 0.041(17) 0.004(18) -0.01(6) 0.01(6)
O10B 0.02(5) 0.02(2) 0.041(17) 0.004(18) -0.01(6) 0.01(6)

loop_
_atom_type_symbol
_atom_type_description
_atom_type_scat_dispersion_real
_atom_type_scat_dispersion_imag
_atom_type_scat_source
C C 0.0033 0.0016 'International Tables Vol C Tables 4.2.6.8 and 6.1.1.4'
H H 0 0 'International Tables Vol C Tables 4.2.6.8 and 6.1.1.4'
N N 0.0061 0.0033 'International Tables Vol C Tables 4.2.6.8 and 6.1.1.4'
O O 0.0106 0.006 'International Tables Vol C Tables 4.2.6.8 and 6.1.1.4'
Br Br -0.2901 2.4595 'International Tables Vol C Tables 4.2.6.8 and 6.1.1.4'

loop_
_geom_angle_atom_site_label_1
_geom_angle_atom_site_label_2
_geom_angle_atom_site_label_3
_geom_angle
_geom_angle_site_symmetry_1
_geom_angle_site_symmetry_3
_geom_angle_publ_flag
C6 C1 C2 119(2) . . ?
C6 C1 C28 122.5(19) . . ?
C2 C1 C28 119(2) . . ?
C3 C2 C1 122(2) . . ?
C3 C2 H2 119 . . ?
C1 C2 H2 119 . . ?
C4 C3 C2 117(2) . . ?
C4 C3 C7 123.0(19) . . ?
C2 C3 C7 119(2) . . ?
C5 C4 O4 124(2) . . ?
C5 C4 C3 121.7(19) . . ?
O4 C4 C3 114.7(19) . . ?
C4 O4 C104 118.1(18) . . ?
O4 C104 H10A 109.5 . . ?
O4 C104 H10B 109.5 . . ?
H10A C104 H10B 109.5 . . ?
O4 C104 H10C 109.5 . . ?
H10A C104 H10C 109.5 . . ?
H10B C104 H10C 109.5 . . ?
C4 C5 C6 121(2) . . ?
C4 C5 H5 119.7 . . ?
C6 C5 H5 119.7 . . ?
O6 C6 C1 121(2) . . ?
O6 C6 C5 120(2) . . ?
C1 C6 C5 119(2) . . ?
C6 O6 H6 109.5 . . ?
C8 C7 C29 113.7(19) . . ?
C8 C7 C3 113.0(17) . . ?
C29 C7 C3 109.4(16) . . ?
C8 C7 H7 106.8 . . ?
C29 C7 H7 106.8 . . ?
C3 C7 H7 106.8 . . ?
C9 C8 C13 117.8(19) . . ?
C9 C8 C7 123.3(19) . . ?
C13 C8 C7 119(2) . . ?
C8 C9 C10 125(2) . . ?
C8 C9 H9 117.5 . . ?
C10 C9 H9 117.5 . . ?
C9 C10 C11 116(2) . . ?
C9 C10 C14 125(2) . . ?
C11 C10 C14 119.2(19) . . ?
O11 C11 C12 124.0(19) . . ?
O11 C11 C10 116(2) . . ?
C12 C11 C10 120(2) . . ?
C11 O11 C111 116.3(19) . . ?
O11 C111 H11A 109.5 . . ?
O11 C111 H11B 109.5 . . ?
H11A C111 H11B 109.5 . . ?
O11 C111 H11C 109.5 . . ?
H11A C111 H11C 109.5 . . ?
H11B C111 H11C 109.5 . . ?
C13 C12 C11 121(2) . . ?
C13 C12 H12 119.5 . . ?
C11 C12 H12 119.5 . . ?
O13 C13 C8 125(2) . . ?
O13 C13 C12 115(2) . . ?
C8 C13 C12 120(2) . . ?
C13 O13 H13 117(10) . . ?
C15 C14 C10 110.5(18) . . ?
C15 C14 C35 113.2(18) . . ?
C10 C14 C35 113(2) . . ?
C15 C14 H14 106.6 . . ?
C10 C14 H14 106.6 . . ?
C35 C14 H14 106.6 . . ?
C20 C15 C16 116(2) . . ?
C20 C15 C14 122.3(18) . . ?
C16 C15 C14 121.4(19) . . ?
C15 C16 C17 123(2) . . ?
C15 C16 H16 118.6 . . ?
C17 C16 H16 118.6 . . ?
C18 C17 C16 117.4(19) . . ?
C18 C17 C21 124(2) . . ?
C16 C17 C21 119(2) . . ?
C19 C18 O18 124(2) . . ?
C19 C18 C17 121(2) . . ?
O18 C18 C17 115.1(19) . . ?
C18 O18 C118 116.9(19) . . ?
O18 C118 H11D 109.5 . . ?
O18 C118 H11E 109.5 . . ?
H11D C118 H11E 109.5 . . ?
O18 C118 H11F 109.5 . . ?
H11D C118 H11F 109.5 . . ?
H11E C118 H11F 109.5 . . ?
C18 C19 C20 121(2) . . ?
C18 C19 H19 119.6 . . ?
C20 C19 H19 119.6 . . ?
O20 C20 C19 121(2) . . ?
O20 C20 C15 117(2) . . ?
C19 C20 C15 121.5(18) . . ?
C20 O20 H20 109(10) . . ?
C41 C21 C22 117(2) . . ?
C41 C21 C17 112(2) . . ?
C22 C21 C17 113.3(18) . . ?
C41 C21 H21 104.2 . . ?
C22 C21 H21 104.2 . . ?
C17 C21 H21 104.2 . . ?
C27 C22 C23 119(2) . . ?
C27 C22 C21 119(2) . . ?
C23 C22 C21 122(2) . . ?
C22 C23 C24 124(2) . . ?
C22 C23 H23 117.9 . . ?
C24 C23 H23 117.9 . . ?
C25 C24 C23 116(2) . . ?
C25 C24 C28 120(2) . . ?
C23 C24 C28 123(2) . . ?
O25 C25 C24 116(2) . . ?
O25 C25 C26 123(2) . . ?
C24 C25 C26 122(2) . . ?
C25 O25 C125 116.9(18) . . ?
O25 C125 H12A 109.5 . . ?
O25 C125 H12B 109.5 . . ?
H12A C125 H12B 109.5 . . ?
O25 C125 H12C 109.5 . . ?
H12A C125 H12C 109.5 . . ?
H12B C125 H12C 109.5 . . ?
C25 C26 C27 120(2) . . ?
C25 C26 H26 119.9 . . ?
C27 C26 H26 119.9 . . ?
O27 C27 C22 127(2) . . ?
O27 C27 C26 114(2) . . ?
C22 C27 C26 119(2) . . ?
C27 O27 H27 109(10) . . ?
C47 C28 C24 114.4(19) . . ?
C47 C28 C1 111.5(18) . . ?
C24 C28 C1 109.8(15) . . ?
C47 C28 H28 106.9 . . ?
C24 C28 H28 106.9 . . ?
C1 C28 H28 106.9 . . ?
C30 C29 C7 111(2) . . ?
C30 C29 H29A 109.3 . . ?
C7 C29 H29A 109.3 . . ?
C30 C29 H29B 109.3 . . ?
C7 C29 H29B 109.3 . . ?
H29A C29 H29B 108 . . ?
C31 C30 C29 114(2) . . ?
C31 C30 H30A 108.8 . . ?
C29 C30 H30A 108.8 . . ?
C31 C30 H30B 108.8 . . ?
C29 C30 H30B 108.8 . . ?
H30A C30 H30B 107.7 . . ?
C30 C31 C32 113(2) . . ?
C30 C31 H31A 109.1 . . ?
C32 C31 H31A 109.1 . . ?
C30 C31 H31B 109.1 . . ?
C32 C31 H31B 109.1 . . ?
H31A C31 H31B 107.8 . . ?
C33 C32 C31 114(2) . . ?
C33 C32 H32A 108.8 . . ?
C31 C32 H32A 108.8 . . ?
C33 C32 H32B 108.8 . . ?
C31 C32 H32B 108.8 . . ?
H32A C32 H32B 107.7 . . ?
C34 C33 C32 113(2) . . ?
C34 C33 H33A 109 . . ?
C32 C33 H33A 109 . . ?
C34 C33 H33B 109 . . ?
C32 C33 H33B 109 . . ?
H33A C33 H33B 107.8 . . ?
C33 C34 H34A 109.5 . . ?
C33 C34 H34B 109.5 . . ?
H34A C34 H34B 109.5 . . ?
C33 C34 H34C 109.5 . . ?
H34A C34 H34C 109.5 . . ?
H34B C34 H34C 109.5 . . ?
C14 C35 C36 111(2) . . ?
C14 C35 H35A 109.3 . . ?
C36 C35 H35A 109.3 . . ?
C14 C35 H35B 109.3 . . ?
C36 C35 H35B 109.3 . . ?
H35A C35 H35B 108 . . ?
C37 C36 C35 113(3) . . ?
C37 C36 H36A 108.9 . . ?
C35 C36 H36A 108.9 . . ?
C37 C36 H36B 108.9 . . ?
C35 C36 H36B 108.9 . . ?
H36A C36 H36B 107.7 . . ?
C38 C37 C38B 62(4) . . ?
C38 C37 C36 123(4) . . ?
C38B C37 C36 107(5) . . ?
C38 C37 H37A 106.5 . . ?
C38B C37 H37A 145.4 . . ?
C36 C37 H37A 106.5 . . ?
C38 C37 H37B 106.5 . . ?
C38B C37 H37B 53.8 . . ?
C36 C37 H37B 106.5 . . ?
H37A C37 H37B 106.5 . . ?
C38 C37 H37C 48.9 . . ?
C38B C37 H37C 110.9 . . ?
C36 C37 H37C 111.2 . . ?
H37A C37 H37C 65.3 . . ?
H37B C37 H37C 142.2 . . ?
C38 C37 H37D 126.6 . . ?
C38B C37 H37D 109.7 . . ?
C36 C37 H37D 109.7 . . ?
H37A C37 H37D 48.4 . . ?
H37B C37 H37D 59.1 . . ?
H37C C37 H37D 108.7 . . ?
C37 C38 C39 110(4) . . ?
C37 C38 H37C 45.8 . . ?
C39 C38 H37C 134.2 . . ?
C37 C38 H38A 109.6 . . ?
C39 C38 H38A 109.6 . . ?
H37C C38 H38A 64.8 . . ?
C37 C38 H38B 109.6 . . ?
C39 C38 H38B 109.6 . . ?
H37C C38 H38B 115.2 . . ?
H38A C38 H38B 108.1 . . ?
C37 C38B C39B 120(6) . . ?
C37 C38B H38C 107.3 . . ?
C39B C38B H38C 107.3 . . ?
C37 C38B H38D 107.3 . . ?
C39B C38B H38D 107.3 . . ?
H38C C38B H38D 106.9 . . ?
C40 C39 C38 138(6) . . ?
C40 C39 H39A 102.6 . . ?
C38 C39 H39A 102.6 . . ?
C40 C39 H39B 102.6 . . ?
C38 C39 H39B 102.6 . . ?
H39A C39 H39B 105 . . ?
C40 C39 H40F 39.8 . . ?
C38 C39 H40F 163.4 . . ?
H39A C39 H40F 67.8 . . ?
H39B C39 H40F 93.2 . . ?
C38B C39B C40 84(5) . . ?
C38B C39B H39C 114.6 . . ?
C40 C39B H39C 114.6 . . ?
C38B C39B H39D 114.6 . . ?
C40 C39B H39D 114.6 . . ?
H39C C39B H39D 111.7 . . ?
C39 C40 C39B 51(4) . . ?
C39 C40 H40A 109.5 . . ?
C39B C40 H40A 133.3 . . ?
C39 C40 H40B 109.5 . . ?
C39B C40 H40B 117 . . ?
H40A C40 H40B 109.5 . . ?
C39 C40 H40C 109.5 . . ?
C39B C40 H40C 59.4 . . ?
H40A C40 H40C 109.5 . . ?
H40B C40 H40C 109.5 . . ?
C39 C40 H40E 86.3 . . ?
C39B C40 H40E 108.6 . . ?
H40A C40 H40E 26.4 . . ?
H40B C40 H40E 131.4 . . ?
H40C C40 H40E 107.3 . . ?
C39 C40 H40F 78.6 . . ?
C39B C40 H40F 112.4 . . ?
H40A C40 H40F 101 . . ?
H40B C40 H40F 37.8 . . ?
H40C C40 H40F 142.8 . . ?
H40E C40 H40F 109.5 . . ?
C39 C40 H40G 157.4 . . ?
C39B C40 H40G 107.4 . . ?
H40A C40 H40G 90.1 . . ?
H40B C40 H40G 72.6 . . ?
H40C C40 H40G 51.3 . . ?
H40E C40 H40G 109.5 . . ?
H40F C40 H40G 109.5 . . ?
C21 C41 C42B 134(4) . . ?
C21 C41 C42 110(3) . . ?
C42B C41 C42 38(4) . . ?
C21 C41 H41A 109.6 . . ?
C42B C41 H41A 112.6 . . ?
C42 C41 H41A 109.6 . . ?
C21 C41 H41B 109.6 . . ?
C42B C41 H41B 73.3 . . ?
C42 C41 H41B 109.6 . . ?
H41A C41 H41B 108.1 . . ?
C21 C41 H41C 103.4 . . ?
C42B C41 H41C 103.7 . . ?
C42 C41 H41C 141.1 . . ?
H41A C41 H41C 75.6 . . ?
H41B C41 H41C 38.1 . . ?
C21 C41 H41D 103.5 . . ?
C42B C41 H41D 104.1 . . ?
C42 C41 H41D 85.6 . . ?
H41A C41 H41D 29.8 . . ?
H41B C41 H41D 135 . . ?
H41C C41 H41D 105.3 . . ?
C43 C42 C41 115(5) . . ?
C43 C42 H42A 108.5 . . ?
C41 C42 H42A 108.5 . . ?
C43 C42 H42B 108.5 . . ?
C41 C42 H42B 108.5 . . ?
H42A C42 H42B 107.5 . . ?
C41 C42B C43 119(6) . . ?
C41 C42B H42C 107.7 . . ?
C43 C42B H42C 107.7 . . ?
C41 C42B H42D 107.7 . . ?
C43 C42B H42D 107.7 . . ?
H42C C42B H42D 107.1 . . ?
C44 C43 C42 112(7) . . ?
C44 C43 C42B 133(7) . . ?
C42 C43 C42B 38(4) . . ?
C44 C43 H43A 109.2 . . ?
C42 C43 H43A 109.2 . . ?
C42B C43 H43A 72.3 . . ?
C44 C43 H43B 109.2 . . ?
C42 C43 H43B 109.2 . . ?
C42B C43 H43B 114.8 . . ?
H43A C43 H43B 107.9 . . ?
C44 C43 H43C 102.8 . . ?
C42 C43 H43C 138 . . ?
C42B C43 H43C 100.8 . . ?
H43A C43 H43C 34.1 . . ?
H43B C43 H43C 79.3 . . ?
C44 C43 H43D 107.8 . . ?
C42 C43 H43D 86.7 . . ?
C42B C43 H43D 104.6 . . ?
H43A C43 H43D 129.6 . . ?
H43B C43 H43D 26 . . ?
H43C C43 H43D 104.8 . . ?
C43 C44 C45 100(7) . . ?
C43 C44 H44A 111.7 . . ?
C45 C44 H44A 111.7 . . ?
C43 C44 H44B 111.7 . . ?
C45 C44 H44B 111.7 . . ?
H44A C44 H44B 109.5 . . ?
C43 C44 H44C 117.9 . . ?
C45 C44 H44C 111.9 . . ?
H44A C44 H44C 6.8 . . ?
H44B C44 H44C 103.7 . . ?
C43 C44 H44D 108.7 . . ?
C45 C44 H44D 108 . . ?
H44A C44 H44D 115.3 . . ?
H44B C44 H44D 5.9 . . ?
H44C C44 H44D 109.5 . . ?
C44 C45 C46 102(7) . . ?
C44 C45 H45A 111.3 . . ?
C46 C45 H45A 111.3 . . ?
C44 C45 H45B 111.3 . . ?
C46 C45 H45B 111.3 . . ?
H45A C45 H45B 109.2 . . ?
C45 C46 H46A 109.5 . . ?
C45 C46 H46B 109.5 . . ?
H46A C46 H46B 109.5 . . ?
C45 C46 H46C 109.5 . . ?
H46A C46 H46C 109.5 . . ?
H46B C46 H46C 109.5 . . ?
C28 C47 C48 116(2) . . ?
C28 C47 H47A 108.4 . . ?
C48 C47 H47A 108.4 . . ?
C28 C47 H47B 108.4 . . ?
C48 C47 H47B 108.4 . . ?
H47A C47 H47B 107.4 . . ?
C47 C48 C49 112(2) . . ?
C47 C48 H48A 109.1 . . ?
C49 C48 H48A 109.1 . . ?
C47 C48 H48B 109.1 . . ?
C49 C48 H48B 109.1 . . ?
H48A C48 H48B 107.8 . . ?
C48 C49 C50 114(2) . . ?
C48 C49 H49A 108.9 . . ?
C50 C49 H49A 108.9 . . ?
C48 C49 H49B 108.9 . . ?
C50 C49 H49B 108.9 . . ?
H49A C49 H49B 107.7 . . ?
C49 C50 C51 113(2) . . ?
C49 C50 H50A 109 . . ?
C51 C50 H50A 109 . . ?
C49 C50 H50B 109 . . ?
C51 C50 H50B 109 . . ?
H50A C50 H50B 107.8 . . ?
C52 C51 C50 112(2) . . ?
C52 C51 H51A 109.1 . . ?
C50 C51 H51A 109.1 . . ?
C52 C51 H51B 109.1 . . ?
C50 C51 H51B 109.1 . . ?
H51A C51 H51B 107.9 . . ?
C51 C52 H52A 109.5 . . ?
C51 C52 H52B 109.5 . . ?
H52A C52 H52B 109.5 . . ?
C51 C52 H52C 109.5 . . ?
H52A C52 H52C 109.5 . . ?
H52B C52 H52C 109.5 . . ?
C60 N1 C60 106(3) 2_556 . ?
C60 N1 C61 109.6(16) 2_556 . ?
C60 N1 C61 109.9(17) . . ?
C60 N1 C61 109.9(17) 2_556 2_556 ?
C60 N1 C61 109.6(16) . 2_556 ?
C61 N1 C61 111(3) . 2_556 ?
N1 C60 H60A 109.5 . . ?
N1 C60 H60B 109.5 . . ?
H60A C60 H60B 109.5 . . ?
N1 C60 H60C 109.5 . . ?
H60A C60 H60C 109.5 . . ?
H60B C60 H60C 109.5 . . ?
N1 C61 H61A 109.5 . . ?
N1 C61 H61B 109.5 . . ?
H61A C61 H61B 109.5 . . ?
N1 C61 H61C 109.5 . . ?
H61A C61 H61C 109.5 . . ?
H61B C61 H61C 109.5 . . ?
O80 C81 C82 113.5(4) . . ?
O80 C81 H81A 108.9 . . ?
C82 C81 H81A 108.9 . . ?
O80 C81 H81B 108.9 . . ?
C82 C81 H81B 108.9 . . ?
H81A C81 H81B 107.7 . . ?
C81 C82 H82A 109.5 . . ?
C81 C82 H82B 109.5 . . ?
H82A C82 H82B 109.5 . . ?
C81 C82 H82C 109.5 . . ?
H82A C82 H82C 109.5 . . ?
H82B C82 H82C 109.5 . . ?
O83 C84 C85 113.4(4) . . ?
O83 C84 H84A 108.9 . . ?
C85 C84 H84A 108.9 . . ?
O83 C84 H84B 108.9 . . ?
C85 C84 H84B 108.9 . . ?
H84A C84 H84B 107.7 . . ?
C84 C85 H85A 109.5 . . ?
C84 C85 H85B 109.5 . . ?
H85A C85 H85B 109.5 . . ?
C84 C85 H85C 109.5 . . ?
H85A C85 H85C 109.5 . . ?
H85B C85 H85C 109.5 . . ?
O100 O100 O10B 170(10) 2_656 . ?
O100 O100 O10B 5(10) 2_656 2_656 ?
O10B O100 O10B 165(10) . 2_656 ?
O100 O10B O100 5(10) . 2_656 ?
O100 O10B O10B 10(10) . 2_656 ?
O100 O10B O10B 5(10) 2_656 2_656 ?

loop_
_geom_bond_atom_site_label_1
_geom_bond_atom_site_label_2
_geom_bond_distance
_geom_bond_site_symmetry_2
_geom_bond_publ_flag
C1 C6 1.37(3) . ?
C1 C2 1.41(3) . ?
C1 C28 1.55(3) . ?
C2 C3 1.40(3) . ?
C2 H2 0.95 . ?
C3 C4 1.39(3) . ?
C3 C7 1.55(3) . ?
C4 C5 1.35(3) . ?
C4 O4 1.38(2) . ?
O4 C104 1.42(3) . ?
C104 H10A 0.98 . ?
C104 H10B 0.98 . ?
C104 H10C 0.98 . ?
C5 C6 1.43(3) . ?
C5 H5 0.95 . ?
C6 O6 1.34(3) . ?
O6 H6 0.84 . ?
C7 C8 1.54(3) . ?
C7 C29 1.55(3) . ?
C7 H7 1 . ?
C8 C9 1.37(3) . ?
C8 C13 1.38(3) . ?
C9 C10 1.39(3) . ?
C9 H9 0.95 . ?
C10 C11 1.41(3) . ?
C10 C14 1.52(3) . ?
C11 O11 1.37(3) . ?
C11 C12 1.39(3) . ?
O11 C111 1.48(3) . ?
C111 H11A 0.98 . ?
C111 H11B 0.98 . ?
C111 H11C 0.98 . ?
C12 C13 1.39(3) . ?
C12 H12 0.95 . ?
C13 O13 1.36(3) . ?
O13 H13 0.84(6) . ?
C14 C15 1.52(3) . ?
C14 C35 1.53(3) . ?
C14 H14 1 . ?
C15 C20 1.40(3) . ?
C15 C16 1.41(3) . ?
C16 C17 1.41(3) . ?
C16 H16 0.95 . ?
C17 C18 1.40(3) . ?
C17 C21 1.53(3) . ?
C18 C19 1.36(3) . ?
C18 O18 1.38(3) . ?
O18 C118 1.42(3) . ?
C118 H11D 0.98 . ?
C118 H11E 0.98 . ?
C118 H11F 0.98 . ?
C19 C20 1.39(3) . ?
C19 H19 0.95 . ?
C20 O20 1.36(2) . ?
O20 H20 0.83(6) . ?
C21 C41 1.50(3) . ?
C21 C22 1.53(3) . ?
C21 H21 1 . ?
C22 C27 1.38(3) . ?
C22 C23 1.39(3) . ?
C23 C24 1.39(3) . ?
C23 H23 0.95 . ?
C24 C25 1.38(3) . ?
C24 C28 1.54(3) . ?
C25 O25 1.37(3) . ?
C25 C26 1.39(3) . ?
O25 C125 1.46(3) . ?
C125 H12A 0.98 . ?
C125 H12B 0.98 . ?
C125 H12C 0.98 . ?
C26 C27 1.42(3) . ?
C26 H26 0.95 . ?
C27 O27 1.34(3) . ?
O27 H27 0.83(6) . ?
C28 C47 1.49(3) . ?
C28 H28 1 . ?
C29 C30 1.53(3) . ?
C29 H29A 0.99 . ?
C29 H29B 0.99 . ?
C30 C31 1.50(3) . ?
C30 H30A 0.99 . ?
C30 H30B 0.99 . ?
C31 C32 1.55(3) . ?
C31 H31A 0.99 . ?
C31 H31B 0.99 . ?
C32 C33 1.53(4) . ?
C32 H32A 0.99 . ?
C32 H32B 0.99 . ?
C33 C34 1.51(3) . ?
C33 H33A 0.99 . ?
C33 H33B 0.99 . ?
C34 H34A 0.98 . ?
C34 H34B 0.98 . ?
C34 H34C 0.98 . ?
C35 C36 1.53(3) . ?
C35 H35A 0.99 . ?
C35 H35B 0.99 . ?
C36 C37 1.50(3) . ?
C36 H36A 0.99 . ?
C36 H36B 0.99 . ?
C37 C38 1.38(6) . ?
C37 C38B 1.39(7) . ?
C37 H37A 0.99 . ?
C37 H37B 0.99 . ?
C37 H37C 0.99 . ?
C37 H37D 0.99 . ?
C38 C39 1.62(8) . ?
C38 H37C 1.0414 . ?
C38 H38A 0.99 . ?
C38 H38B 0.99 . ?
C38B C39B 1.45(10) . ?
C38B H38C 0.99 . ?
C38B H38D 0.99 . ?
C39 C40 1.35(6) . ?
C39 H39A 0.99 . ?
C39 H39B 0.99 . ?
C39 H40F 1.5009 . ?
C39B C40 1.85(9) . ?
C39B H39C 0.99 . ?
C39B H39D 0.99 . ?
C40 H40A 0.98 . ?
C40 H40B 0.98 . ?
C40 H40C 0.98 . ?
C40 H40E 0.98 . ?
C40 H40F 0.98 . ?
C40 H40G 0.98 . ?
C41 C42B 1.51(4) . ?
C41 C42 1.58(4) . ?
C41 H41A 0.99 . ?
C41 H41B 0.99 . ?
C41 H41C 0.99 . ?
C41 H41D 0.99 . ?
C42 C43 1.54(9) . ?
C42 H42A 0.99 . ?
C42 H42B 0.99 . ?
C42B C43 1.56(11) . ?
C42B H42C 0.99 . ?
C42B H42D 0.99 . ?
C43 C44 1.40(9) . ?
C43 H43A 0.99 . ?
C43 H43B 0.99 . ?
C43 H43C 0.99 . ?
C43 H43D 0.99 . ?
C44 C45 1.66(9) . ?
C44 H44A 0.99 . ?
C44 H44B 0.99 . ?
C44 H44C 0.99 . ?
C44 H44D 0.99 . ?
C45 C46 1.72(14) . ?
C45 H45A 0.99 . ?
C45 H45B 0.99 . ?
C46 H46A 0.98 . ?
C46 H46B 0.98 . ?
C46 H46C 0.98 . ?
C47 C48 1.52(3) . ?
C47 H47A 0.99 . ?
C47 H47B 0.99 . ?
C48 C49 1.52(3) . ?
C48 H48A 0.99 . ?
C48 H48B 0.99 . ?
C49 C50 1.53(3) . ?
C49 H49A 0.99 . ?
C49 H49B 0.99 . ?
C50 C51 1.54(3) . ?
C50 H50A 0.99 . ?
C50 H50B 0.99 . ?
C51 C52 1.50(3) . ?
C51 H51A 0.99 . ?
C51 H51B 0.99 . ?
C52 H52A 0.98 . ?
C52 H52B 0.98 . ?
C52 H52C 0.98 . ?
N1 C60 1.48(3) 2_556 ?
N1 C60 1.48(3) . ?
N1 C61 1.50(3) . ?
N1 C61 1.50(3) 2_556 ?
C60 H60A 0.98 . ?
C60 H60B 0.98 . ?
C60 H60C 0.98 . ?
C61 H61A 0.98 . ?
C61 H61B 0.98 . ?
C61 H61C 0.98 . ?
O80 C81 1.450(3) . ?
C81 C82 1.540(3) . ?
C81 H81A 0.99 . ?
C81 H81B 0.99 . ?
C82 H82A 0.98 . ?
C82 H82B 0.98 . ?
C82 H82C 0.98 . ?
O83 C84 1.450(3) . ?
C84 C85 1.540(3) . ?
C84 H84A 0.99 . ?
C84 H84B 0.99 . ?
C85 H85A 0.98 . ?
C85 H85B 0.98 . ?
C85 H85C 0.98 . ?
O100 O100 0.53(9) 2_656 ?
O100 O10B 0.57(8) . ?
O100 O10B 1.09(8) 2_656 ?
O10B O100 1.09(8) 2_656 ?
O10B O10B 1.65(11) 2_656 ?

loop_
_geom_hbond_atom_site_label_D
_geom_hbond_atom_site_label_H
_geom_hbond_atom_site_label_A
_geom_hbond_distance_DH
_geom_hbond_distance_HA
_geom_hbond_distance_DA
_geom_hbond_angle_DHA
_geom_hbond_site_symmetry_A
O6 H6 O83 0.84 2.41 2.81(3) 110.1 2_546
O13 H13 O4 0.84(6) 2.03(10) 2.84(2) 16E1(2) .
O20 H20 Br1 0.83(6) 2.54(7) 3.366(16) 17E1(3) .
O27 H27 O18 0.83(6) 1.98(10) 2.78(2) 16E1(3) .

loop_
_geom_torsion_atom_site_label_1
_geom_torsion_atom_site_label_2
_geom_torsion_atom_site_label_3
_geom_torsion_atom_site_label_4
_geom_torsion
_geom_torsion_site_symmetry_1
_geom_torsion_site_symmetry_2
_geom_torsion_site_symmetry_3
_geom_torsion_site_symmetry_4
_geom_torsion_publ_flag
C6 C1 C2 C3 -1(3) . . . . ?
C28 C1 C2 C3 -175.0(18) . . . . ?
C1 C2 C3 C4 -3(3) . . . . ?
C1 C2 C3 C7 170.1(18) . . . . ?
C2 C3 C4 C5 4(3) . . . . ?
C7 C3 C4 C5 -170(2) . . . . ?
C2 C3 C4 O4 -175.9(17) . . . . ?
C7 C3 C4 O4 11(3) . . . . ?
C5 C4 O4 C104 -3(3) . . . . ?
C3 C4 O4 C104 176.8(19) . . . . ?
O4 C4 C5 C6 -179.7(18) . . . . ?
C3 C4 C5 C6 1(3) . . . . ?
C2 C1 C6 O6 -174.2(18) . . . . ?
C28 C1 C6 O6 -1(3) . . . . ?
C2 C1 C6 C5 6(3) . . . . ?
C28 C1 C6 C5 179.1(18) . . . . ?
C4 C5 C6 O6 174.4(19) . . . . ?
C4 C5 C6 C1 -6(3) . . . . ?
C4 C3 C7 C8 -110(2) . . . . ?
C2 C3 C7 C8 77(2) . . . . ?
C4 C3 C7 C29 122(2) . . . . ?
C2 C3 C7 C29 -51(2) . . . . ?
C29 C7 C8 C9 23(3) . . . . ?
C3 C7 C8 C9 -103(2) . . . . ?
C29 C7 C8 C13 -156(2) . . . . ?
C3 C7 C8 C13 79(2) . . . . ?
C13 C8 C9 C10 2(3) . . . . ?
C7 C8 C9 C10 -176.2(19) . . . . ?
C8 C9 C10 C11 0(3) . . . . ?
C8 C9 C10 C14 -180(2) . . . . ?
C9 C10 C11 O11 177.0(17) . . . . ?
C14 C10 C11 O11 -3(3) . . . . ?
C9 C10 C11 C12 -1(3) . . . . ?
C14 C10 C11 C12 179(2) . . . . ?
C12 C11 O11 C111 7(3) . . . . ?
C10 C11 O11 C111 -170(2) . . . . ?
O11 C11 C12 C13 -178.1(19) . . . . ?
C10 C11 C12 C13 0(3) . . . . ?
C9 C8 C13 O13 179(2) . . . . ?
C7 C8 C13 O13 -3(3) . . . . ?
C9 C8 C13 C12 -4(3) . . . . ?
C7 C8 C13 C12 175.0(19) . . . . ?
C11 C12 C13 O13 -179(2) . . . . ?
C11 C12 C13 C8 3(3) . . . . ?
C9 C10 C14 C15 89(2) . . . . ?
C11 C10 C14 C15 -91(2) . . . . ?
C9 C10 C14 C35 -39(3) . . . . ?
C11 C10 C14 C35 141(2) . . . . ?
C10 C14 C15 C20 117(2) . . . . ?
C35 C14 C15 C20 -115(2) . . . . ?
C10 C14 C15 C16 -68(3) . . . . ?
C35 C14 C15 C16 59(3) . . . . ?
C20 C15 C16 C17 -2(3) . . . . ?
C14 C15 C16 C17 -177(2) . . . . ?
C15 C16 C17 C18 -1(3) . . . . ?
C15 C16 C17 C21 176(2) . . . . ?
C16 C17 C18 C19 3(4) . . . . ?
C21 C17 C18 C19 -174(2) . . . . ?
C16 C17 C18 O18 -178(2) . . . . ?
C21 C17 C18 O18 5(3) . . . . ?
C19 C18 O18 C118 -4(4) . . . . ?
C17 C18 O18 C118 177(3) . . . . ?
O18 C18 C19 C20 180(2) . . . . ?
C17 C18 C19 C20 -1(4) . . . . ?
C18 C19 C20 O20 177(2) . . . . ?
C18 C19 C20 C15 -3(4) . . . . ?
C16 C15 C20 O20 -175(2) . . . . ?
C14 C15 C20 O20 -1(3) . . . . ?
C16 C15 C20 C19 4(3) . . . . ?
C14 C15 C20 C19 179(2) . . . . ?
C18 C17 C21 C41 122(3) . . . . ?
C16 C17 C21 C41 -56(3) . . . . ?
C18 C17 C21 C22 -103(3) . . . . ?
C16 C17 C21 C22 79(3) . . . . ?
C41 C21 C22 C27 -149(2) . . . . ?
C17 C21 C22 C27 78(3) . . . . ?
C41 C21 C22 C23 29(3) . . . . ?
C17 C21 C22 C23 -104(2) . . . . ?
C27 C22 C23 C24 1(3) . . . . ?
C21 C22 C23 C24 -177.1(18) . . . . ?
C22 C23 C24 C25 1(3) . . . . ?
C22 C23 C24 C28 179.0(17) . . . . ?
C23 C24 C25 O25 -179.8(16) . . . . ?
C28 C24 C25 O25 2(3) . . . . ?
C23 C24 C25 C26 -2(3) . . . . ?
C28 C24 C25 C26 180.0(17) . . . . ?
C24 C25 O25 C125 178.5(19) . . . . ?
C26 C25 O25 C125 1(3) . . . . ?
O25 C25 C26 C27 178.6(17) . . . . ?
C24 C25 C26 C27 1(3) . . . . ?
C23 C22 C27 O27 176.8(19) . . . . ?
C21 C22 C27 O27 -5(3) . . . . ?
C23 C22 C27 C26 -2(3) . . . . ?
C21 C22 C27 C26 176.1(17) . . . . ?
C25 C26 C27 O27 -177.9(18) . . . . ?
C25 C26 C27 C22 1(3) . . . . ?
C25 C24 C28 C47 145(2) . . . . ?
C23 C24 C28 C47 -33(3) . . . . ?
C25 C24 C28 C1 -89(2) . . . . ?
C23 C24 C28 C1 94(2) . . . . ?
C6 C1 C28 C47 -111(2) . . . . ?
C2 C1 C28 C47 63(2) . . . . ?
C6 C1 C28 C24 121(2) . . . . ?
C2 C1 C28 C24 -65(2) . . . . ?
C8 C7 C29 C30 168.2(18) . . . . ?
C3 C7 C29 C30 -64(2) . . . . ?
C7 C29 C30 C31 168(2) . . . . ?
C29 C30 C31 C32 177(2) . . . . ?
C30 C31 C32 C33 -177(2) . . . . ?
C31 C32 C33 C34 177(2) . . . . ?
C15 C14 C35 C36 64(3) . . . . ?
C10 C14 C35 C36 -169(2) . . . . ?
C14 C35 C36 C37 178(3) . . . . ?
C35 C36 C37 C38 169(4) . . . . ?
C35 C36 C37 C38B 102(4) . . . . ?
C38B C37 C38 C39 -45(5) . . . . ?
C36 C37 C38 C39 -137(4) . . . . ?
C38 C37 C38B C39B -16(6) . . . . ?
C36 C37 C38B C39B 104(8) . . . . ?
C37 C38 C39 C40 82(9) . . . . ?
C37 C38B C39B C40 134(7) . . . . ?
C38 C39 C40 C39B 23(7) . . . . ?
C38B C39B C40 C39 -69(6) . . . . ?
C22 C21 C41 C42B -167(6) . . . . ?
C17 C21 C41 C42B -34(7) . . . . ?
C22 C21 C41 C42 158(3) . . . . ?
C17 C21 C41 C42 -69(3) . . . . ?
C21 C41 C42 C43 -167(5) . . . . ?
C42B C41 C42 C43 55(7) . . . . ?
C21 C41 C42B C43 -120(6) . . . . ?
C42 C41 C42B C43 -57(7) . . . . ?
C41 C42 C43 C44 174(6) . . . . ?
C41 C42 C43 C42B -53(5) . . . . ?
C41 C42B C43 C44 128(10) . . . . ?
C41 C42B C43 C42 60(6) . . . . ?
C42 C43 C44 C45 -172(6) . . . . ?
C42B C43 C44 C45 150(9) . . . . ?
C43 C44 C45 C46 165(8) . . . . ?
C24 C28 C47 C48 -176.5(17) . . . . ?
C1 C28 C47 C48 58(2) . . . . ?
C28 C47 C48 C49 178(2) . . . . ?
C47 C48 C49 C50 177.4(19) . . . . ?
C48 C49 C50 C51 180(2) . . . . ?
C49 C50 C51 C52 -176(2) . . . . ?
O10B O100 O10B O100 -2E1(10) 2_656 . . 2_656 ?
O100 O100 O10B O10B 2E1(10) 2_656 . . 2_656 ?
